data_7244417
loop_
_publ_author_name
'Chkirate, Karim'
'Karrouchi, Khalid'
'Chakchak, Hind'
'Mague, Joel T.'
'Radi, Smaail'
'Adarsh, N. N.'
'Li, Weiyang'
'Talbaoui, Ahmed'
'Essassi, El Mokhtar'
'Garcia, Yann'

_publ_section_title
;
 Coordination complexes constructed from pyrazole--acetamide and
 pyrazole--quinoxaline: effect of hydrogen bonding on the self-assembly
 process and antibacterial activity
;
_journal_issue 9
_journal_name_full 'RSC Advances'
_journal_page_first 5324
_journal_page_last 5339
_journal_paper_doi 10.1039/D1RA09027E
_journal_volume 12
_journal_year 2022
_chemical_formula_moiety 'C28 H40 Cu N8 O4, 2(N O3)'
_chemical_formula_sum 'C28 H40 Cu N10 O10'
_chemical_formula_weight 740.24
_chemical_name_systematic
;
bis(ethanol)bis(N-(2-aminophenyl)-2-(5-methyl-1<i>H</i>-pyrazol-
3-yl)acetamide)copper(II) nitrate
;
_space_group_crystal_system triclinic
_space_group_IT_number 2
_space_group_name_Hall '-P 1'
_space_group_name_H-M_alt 'P -1'
_atom_sites_solution_hydrogens mixed
_atom_sites_solution_primary dual
_atom_sites_solution_secondary difmap
_audit_creation_method SHELXL-2018/3
_audit_update_record
;
2021-07-07 deposited with the CCDC.	2022-01-28 downloaded from the CCDC.
;
_cell_angle_alpha 74.769(1)
_cell_angle_beta 66.668(1)
_cell_angle_gamma 80.782(1)
_cell_formula_units_Z 1
_cell_length_a 9.0258(5)
_cell_length_b 10.0091(6)
_cell_length_c 11.2402(6)
_cell_measurement_reflns_used 5762
_cell_measurement_temperature 240.(2)
_cell_measurement_theta_max 26.0791
_cell_measurement_theta_min 2.4625
_cell_volume 897.84(9)
_computing_cell_refinement '<i>SAINT</i> (Bruker, 2016)'
_computing_data_collection '<i>APEX3</i> (Bruker, 2016)'
_computing_data_reduction '<i>SAINT</i> (Bruker, 2016)'
_computing_molecular_graphics '<i>DIAMOND</i> (Brandenburg & Putz, 2012)'
_computing_publication_material '<i>SHELXTL</i> (Bruker, 2016)'
_computing_structure_refinement '<i>SHELXL-2018/1</i> (Sheldrick, 2015<i>b</i>)'
_computing_structure_solution '<i>SHELXT</i> (Sheldrick, 2015<i>a</i>)'
_diffrn_ambient_temperature 240(2)
_diffrn_detector_area_resol_mean 8.3333
_diffrn_measured_fraction_theta_full 0.993
_diffrn_measured_fraction_theta_max 0.992
_diffrn_measurement_device_type 'Bruker Smart APEX CCD'
_diffrn_measurement_method '\f and \w scans'
_diffrn_radiation_monochromator graphite
_diffrn_radiation_type MoK\a
_diffrn_radiation_wavelength 0.71073
_diffrn_reflns_av_R_equivalents 0.0312
_diffrn_reflns_av_unetI/netI 0.0389
_diffrn_reflns_Laue_measured_fraction_full 0.993
_diffrn_reflns_Laue_measured_fraction_max 0.992
_diffrn_reflns_limit_h_max 12
_diffrn_reflns_limit_h_min -12
_diffrn_reflns_limit_k_max 13
_diffrn_reflns_limit_k_min -13
_diffrn_reflns_limit_l_max 14
_diffrn_reflns_limit_l_min -14
_diffrn_reflns_number 16816
_diffrn_reflns_point_group_measured_fraction_full 0.993
_diffrn_reflns_point_group_measured_fraction_max 0.992
_diffrn_reflns_theta_full 28.300
_diffrn_reflns_theta_max 28.326
_diffrn_reflns_theta_min 2.023
_diffrn_source 'fine-focus sealed tube'
_exptl_absorpt_coefficient_mu 0.674
_exptl_absorpt_correction_T_max 0.93
_exptl_absorpt_correction_T_min 0.82
_exptl_absorpt_correction_type multi-scan
_exptl_absorpt_process_details '<i>SADABS</i> (Krause <i>et al.</i>, 2015)'
_exptl_crystal_colour 'light green'
_exptl_crystal_density_diffrn 1.369
_exptl_crystal_density_method 'not measured'
_exptl_crystal_description column
_exptl_crystal_F_000 387
_exptl_crystal_size_max 0.268
_exptl_crystal_size_mid 0.118
_exptl_crystal_size_min 0.110
_exptl_transmission_factor_max 0.864
_exptl_transmission_factor_min 0.681
_refine_diff_density_max 0.580
_refine_diff_density_min -0.216
_refine_diff_density_rms 0.060
_refine_ls_extinction_method none
_refine_ls_goodness_of_fit_ref 1.035
_refine_ls_hydrogen_treatment constr
_refine_ls_matrix_type full
_refine_ls_number_parameters 241
_refine_ls_number_reflns 4438
_refine_ls_number_restraints 29
_refine_ls_restrained_S_all 1.060
_refine_ls_R_factor_all 0.0592
_refine_ls_R_factor_gt 0.0447
_refine_ls_shift/su_max 0.000
_refine_ls_shift/su_mean 0.000
_refine_ls_structure_factor_coef Fsqd
_refine_ls_weighting_details 'w=1/[\s^2^(Fo^2^)+(0.0802P)^2^] where P=(Fo^2^+2Fc^2^)/3'
_refine_ls_weighting_scheme calc
_refine_ls_wR_factor_gt 0.1230
_refine_ls_wR_factor_ref 0.1294
_reflns_Friedel_coverage 0.000
_reflns_number_gt 3338
_reflns_number_total 4438
_reflns_threshold_expression 'I > 2\s(I)'
_cod_data_source_file d1ra09027e2.cif
_cod_data_source_block JTM1286_0m_a
_cod_database_code 7244417
_shelx_shelxl_version_number 2018/3
_shelx_space_group_comment
;
The symmetry employed for this shelxl refinement is uniquely defined
by the following loop, which should always be used as a source of
symmetry information in preference to the above space-group names.
They are only intended as comments.
;
_shelx_estimated_absorpt_t_min 0.840
_shelx_estimated_absorpt_t_max 0.930

loop_
_space_group_symop_operation_xyz
'x, y, z'
'-x, -y, -z'

loop_
_atom_site_label
_atom_site_type_symbol
_atom_site_fract_x
_atom_site_fract_y
_atom_site_fract_z
_atom_site_U_iso_or_equiv
_atom_site_adp_type
_atom_site_occupancy
_atom_site_site_symmetry_order
_atom_site_calc_flag
_atom_site_refinement_flags_posn
_atom_site_refinement_flags_adp
_atom_site_refinement_flags_occupancy
_atom_site_disorder_assembly
_atom_site_disorder_group
Cu1 Cu 0.500000 0.500000 0.500000 0.04409(14) Uani 1 2 d S . P . .
O1 O 0.44250(15) 0.65199(13) 0.59494(14) 0.0470(3) Uani 1 1 d . . . . .
N1 N 0.1465(2) 0.82292(18) 0.65563(18) 0.0512(4) Uani 1 1 d . . . . .
H1A H 0.221941 0.858577 0.575281 0.061 Uiso 1 1 d R U . . .
H1B H 0.044914 0.851860 0.657605 0.061 Uiso 1 1 d R U . . .
N2 N 0.46591(19) 0.84370(16) 0.65172(17) 0.0449(4) Uani 1 1 d . . . . .
H2A H 0.528830 0.914941 0.632167 0.054 Uiso 1 1 d R U . . .
N3 N 0.72458(18) 0.54807(16) 0.42030(16) 0.0428(4) Uani 1 1 d . . . . .
N4 N 0.85533(18) 0.46338(17) 0.36995(16) 0.0450(4) Uani 1 1 d . . . . .
H4A H 0.845898 0.375451 0.366478 0.054 Uiso 1 1 d R U . . .
C1 C 0.3258(3) 0.8300(2) 0.7705(2) 0.0487(5) Uani 1 1 d . . . . .
C2 C 0.1725(3) 0.8253(2) 0.7696(2) 0.0522(5) Uani 1 1 d . . . . .
C3 C 0.0414(3) 0.8192(3) 0.8905(3) 0.0725(7) Uani 1 1 d . . . . .
H3 H -0.063276 0.814971 0.893317 0.087 Uiso 1 1 calc R U . . .
C4 C 0.0619(4) 0.8192(4) 1.0038(3) 0.0935(10) Uani 1 1 d . . . . .
H4 H -0.028206 0.813544 1.083952 0.112 Uiso 1 1 calc R U . . .
C5 C 0.2134(4) 0.8275(4) 1.0026(3) 0.0911(9) Uani 1 1 d . . . . .
H5 H 0.226597 0.829713 1.080893 0.109 Uiso 1 1 calc R U . . .
C6 C 0.3439(3) 0.8324(3) 0.8866(3) 0.0699(7) Uani 1 1 d . . . . .
H6 H 0.447620 0.837360 0.885466 0.084 Uiso 1 1 calc R U . . .
C7 C 0.5203(2) 0.75483(19) 0.5723(2) 0.0416(4) Uani 1 1 d . . . . .
C8 C 0.6722(2) 0.7885(2) 0.4532(2) 0.0464(5) Uani 1 1 d . . . . .
H8A H 0.731983 0.849473 0.471106 0.056 Uiso 1 1 calc R U . . .
H8B H 0.642499 0.840488 0.377980 0.056 Uiso 1 1 calc R U . . .
C9 C 0.7829(2) 0.66498(19) 0.41319(19) 0.0406(4) Uani 1 1 d . . . . .
C10 C 0.9501(2) 0.6549(2) 0.3595(2) 0.0475(5) Uani 1 1 d . . . . .
H10 H 1.020171 0.722873 0.344282 0.057 Uiso 1 1 calc R U . . .
C11 C 0.9920(2) 0.5248(2) 0.3333(2) 0.0477(5) Uani 1 1 d . . . . .
C12 C 1.1543(2) 0.4550(3) 0.2712(3) 0.0670(7) Uani 1 1 d . . . . .
H12A H 1.178273 0.465320 0.177250 0.101 Uiso 1 1 calc R U . . .
H12B H 1.153795 0.357218 0.313737 0.101 Uiso 1 1 calc R U . . .
H12C H 1.236170 0.497312 0.282244 0.101 Uiso 1 1 calc R U . . .
O2 O 0.63979(19) 1.06726(16) 0.63445(17) 0.0599(4) Uani 1 1 d D . . . .
O3 O 0.8078(7) 0.8963(6) 0.6554(7) 0.0880(15) Uani 0.684(9) 1 d . U P A 1
O4 O 0.8183(7) 1.0854(5) 0.7123(7) 0.0936(13) Uani 0.684(9) 1 d . U P A 1
N5 N 0.7580(3) 1.0164(6) 0.6685(2) 0.0539(5) Uani 0.684(9) 1 d D . P A 1
O3A O 0.7726(18) 0.8931(15) 0.7160(14) 0.0880(15) Uani 0.316(9) 1 d . U P A 2
O4A O 0.8649(15) 1.0846(12) 0.6468(13) 0.0936(13) Uani 0.316(9) 1 d . U P A 2
N5A N 0.7591(7) 1.0139(14) 0.6662(5) 0.0539(5) Uani 0.316(9) 1 d D . P A 2
O5 O 0.5500(2) 0.34160(17) 0.69109(17) 0.0675(4) Uani 1 1 d D . . . .
H5A H 0.619471 0.271432 0.674428 0.101 Uiso 1 1 d R U . B .
C13 C 0.4315(7) 0.3022(7) 0.8209(4) 0.0910(14) Uani 0.662(5) 1 d D . P B 1
H13A H 0.337624 0.272897 0.813376 0.109 Uiso 0.662(5) 1 calc R U P B 1
H13B H 0.476197 0.221873 0.870674 0.109 Uiso 0.662(5) 1 calc R U P B 1
C14 C 0.3789(9) 0.4070(8) 0.8938(6) 0.145(3) Uani 0.662(5) 1 d D . P B 1
H14A H 0.298756 0.372001 0.980634 0.217 Uiso 0.662(5) 1 calc R U P B 1
H14B H 0.470298 0.435130 0.904239 0.217 Uiso 0.662(5) 1 calc R U P B 1
H14C H 0.331488 0.486241 0.846844 0.217 Uiso 0.662(5) 1 calc R U P B 1
C13A C 0.4782(16) 0.3529(14) 0.8260(6) 0.0910(14) Uani 0.338(5) 1 d D . P B 2
H13C H 0.410695 0.439674 0.832986 0.109 Uiso 0.338(5) 1 calc R U P B 2
H13D H 0.562575 0.353861 0.859905 0.109 Uiso 0.338(5) 1 calc R U P B 2
C14A C 0.3809(18) 0.2368(14) 0.9031(13) 0.145(3) Uani 0.338(5) 1 d D . P B 2
H14D H 0.331597 0.243951 0.995303 0.217 Uiso 0.338(5) 1 calc R U P B 2
H14E H 0.297021 0.236790 0.869585 0.217 Uiso 0.338(5) 1 calc R U P B 2
H14F H 0.448473 0.151219 0.896429 0.217 Uiso 0.338(5) 1 calc R U P B 2

loop_
_atom_site_aniso_label
_atom_site_aniso_U_11
_atom_site_aniso_U_22
_atom_site_aniso_U_33
_atom_site_aniso_U_23
_atom_site_aniso_U_13
_atom_site_aniso_U_12
Cu1 0.03509(19) 0.0367(2) 0.0690(3) -0.02327(16) -0.02005(16) -0.00451(13)
O1 0.0390(7) 0.0385(7) 0.0682(9) -0.0224(6) -0.0164(6) -0.0070(5)
N1 0.0445(9) 0.0517(10) 0.0622(11) -0.0173(8) -0.0244(8) 0.0041(7)
N2 0.0441(9) 0.0372(8) 0.0641(10) -0.0218(8) -0.0241(8) -0.0032(7)
N3 0.0373(8) 0.0364(8) 0.0618(10) -0.0200(7) -0.0200(8) -0.0021(6)
N4 0.0370(8) 0.0401(9) 0.0602(10) -0.0196(8) -0.0146(7) -0.0033(7)
C1 0.0528(12) 0.0445(11) 0.0561(12) -0.0181(9) -0.0235(10) -0.0024(9)
C2 0.0538(12) 0.0429(11) 0.0618(13) -0.0167(10) -0.0223(10) 0.0026(9)
C3 0.0571(14) 0.0832(19) 0.0718(17) -0.0217(14) -0.0173(12) 0.0003(13)
C4 0.081(2) 0.129(3) 0.0629(18) -0.0308(18) -0.0152(15) -0.001(2)
C5 0.102(2) 0.119(3) 0.0597(17) -0.0333(16) -0.0292(16) -0.009(2)
C6 0.0735(17) 0.0792(17) 0.0717(17) -0.0296(14) -0.0348(14) -0.0022(14)
C7 0.0412(9) 0.0340(9) 0.0602(12) -0.0159(8) -0.0270(9) -0.0004(7)
C8 0.0474(11) 0.0340(9) 0.0643(13) -0.0163(9) -0.0219(9) -0.0083(8)
C9 0.0407(9) 0.0371(9) 0.0490(11) -0.0128(8) -0.0175(8) -0.0082(8)
C10 0.0399(10) 0.0483(11) 0.0572(12) -0.0152(9) -0.0142(9) -0.0145(8)
C11 0.0387(10) 0.0490(11) 0.0550(12) -0.0145(9) -0.0135(9) -0.0066(8)
C12 0.0383(11) 0.0664(15) 0.0892(18) -0.0284(13) -0.0095(11) -0.0020(10)
O2 0.0550(9) 0.0484(9) 0.0858(11) -0.0140(8) -0.0382(8) 0.0008(7)
O3 0.079(3) 0.0617(12) 0.159(5) -0.049(3) -0.076(3) 0.0209(16)
O4 0.110(3) 0.1006(18) 0.114(4) -0.045(3) -0.064(3) -0.0294(19)
N5 0.0562(10) 0.0475(10) 0.0725(12) -0.0152(9) -0.0346(9) -0.0113(8)
O3A 0.079(3) 0.0617(12) 0.159(5) -0.049(3) -0.076(3) 0.0209(16)
O4A 0.110(3) 0.1006(18) 0.114(4) -0.045(3) -0.064(3) -0.0294(19)
N5A 0.0562(10) 0.0475(10) 0.0725(12) -0.0152(9) -0.0346(9) -0.0113(8)
O5 0.0724(11) 0.0590(10) 0.0708(11) -0.0185(8) -0.0277(9) 0.0064(8)
C13 0.106(4) 0.104(5) 0.074(3) -0.024(3) -0.036(3) -0.024(3)
C14 0.157(6) 0.146(5) 0.096(4) -0.049(4) 0.011(4) -0.027(5)
C13A 0.106(4) 0.104(5) 0.074(3) -0.024(3) -0.036(3) -0.024(3)
C14A 0.157(6) 0.146(5) 0.096(4) -0.049(4) 0.011(4) -0.027(5)

loop_
_atom_type_symbol
_atom_type_description
_atom_type_scat_dispersion_real
_atom_type_scat_dispersion_imag
_atom_type_scat_source
C C 0.0033 0.0016 'International Tables Vol C Tables 4.2.6.8 and 6.1.1.4'
H H 0.0000 0.0000 'International Tables Vol C Tables 4.2.6.8 and 6.1.1.4'
Cu Cu 0.3201 1.2651 'International Tables Vol C Tables 4.2.6.8 and 6.1.1.4'
N N 0.0061 0.0033 'International Tables Vol C Tables 4.2.6.8 and 6.1.1.4'
O O 0.0106 0.0060 'International Tables Vol C Tables 4.2.6.8 and 6.1.1.4'

loop_
_geom_angle_atom_site_label_1
_geom_angle_atom_site_label_2
_geom_angle_atom_site_label_3
_geom_angle
_geom_angle_site_symmetry_1
_geom_angle_site_symmetry_3
_geom_angle_publ_flag
N3 Cu1 N3 180.0 . 2_666 ?
N3 Cu1 O1 89.93(6) . 2_666 ?
N3 Cu1 O1 90.06(6) 2_666 2_666 ?
N3 Cu1 O1 90.06(6) . . ?
N3 Cu1 O1 89.94(6) 2_666 . ?
N3 Cu1 O5 90.52(7) . . ?
N3 Cu1 O5 89.48(7) 2_666 . ?
N3 Cu1 O5 89.48(7) . 2_666 ?
N3 Cu1 O5 90.52(7) 2_666 2_666 ?
O1 Cu1 O1 180.0 2_666 . ?
O1 Cu1 O5 89.40(6) . . ?
O1 Cu1 O5 90.60(6) . 2_666 ?
O1 Cu1 O5 90.60(6) 2_666 . ?
O1 Cu1 O5 89.40(6) 2_666 2_666 ?
O5 Cu1 O5 180.0 . 2_666 ?
C7 O1 Cu1 128.92(13) . . ?
C2 N1 H1A 118.0 . . ?
C2 N1 H1B 115.1 . . ?
H1A N1 H1B 110.8 . . ?
C7 N2 C1 125.47(17) . . ?
C7 N2 H2A 116.8 . . ?
C1 N2 H2A 117.5 . . ?
C9 N3 N4 105.69(15) . . ?
C9 N3 Cu1 127.79(13) . . ?
N4 N3 Cu1 126.33(12) . . ?
C11 N4 N3 111.05(16) . . ?
C11 N4 H4A 126.9 . . ?
N3 N4 H4A 122.0 . . ?
C6 C1 C2 120.4(2) . . ?
C6 C1 N2 117.8(2) . . ?
C2 C1 N2 121.60(19) . . ?
C1 C2 N1 123.08(19) . . ?
C1 C2 C3 117.2(2) . . ?
N1 C2 C3 119.7(2) . . ?
C4 C3 C2 121.5(3) . . ?
C4 C3 H3 119.3 . . ?
C2 C3 H3 119.3 . . ?
C3 C4 C5 120.7(3) . . ?
C3 C4 H4 119.7 . . ?
C5 C4 H4 119.7 . . ?
C6 C5 C4 119.3(3) . . ?
C6 C5 H5 120.4 . . ?
C4 C5 H5 120.4 . . ?
C5 C6 C1 120.9(3) . . ?
C5 C6 H6 119.6 . . ?
C1 C6 H6 119.6 . . ?
O1 C7 N2 120.45(18) . . ?
O1 C7 C8 122.90(17) . . ?
N2 C7 C8 116.57(17) . . ?
C7 C8 C9 115.14(16) . . ?
C7 C8 H8A 108.5 . . ?
C9 C8 H8A 108.5 . . ?
C7 C8 H8B 108.5 . . ?
C9 C8 H8B 108.5 . . ?
H8A C8 H8B 107.5 . . ?
N3 C9 C10 110.43(17) . . ?
N3 C9 C8 121.24(16) . . ?
C10 C9 C8 128.24(17) . . ?
C11 C10 C9 105.52(17) . . ?
C11 C10 H10 127.2 . . ?
C9 C10 H10 127.2 . . ?
N4 C11 C10 107.30(17) . . ?
N4 C11 C12 121.94(19) . . ?
C10 C11 C12 130.73(19) . . ?
C11 C12 H12A 109.5 . . ?
C11 C12 H12B 109.5 . . ?
H12A C12 H12B 109.5 . . ?
C11 C12 H12C 109.5 . . ?
H12A C12 H12C 109.5 . . ?
H12B C12 H12C 109.5 . . ?
O4 N5 O3 123.2(4) . . ?
O4 N5 O2 120.3(5) . . ?
O3 N5 O2 116.5(5) . . ?
O4A N5A O3A 117.3(10) . . ?
O4A N5A O2 119.9(11) . . ?
O3A N5A O2 122.9(12) . . ?
C13A O5 H5A 116.2 . . ?
C13 O5 H5A 108.6 . . ?
C14 C13 O5 114.6(5) . . ?
C14 C13 H13A 108.6 . . ?
O5 C13 H13A 108.6 . . ?
C14 C13 H13B 108.6 . . ?
O5 C13 H13B 108.6 . . ?
H13A C13 H13B 107.6 . . ?
C13 C14 H14A 109.5 . . ?
C13 C14 H14B 109.5 . . ?
H14A C14 H14B 109.5 . . ?
C13 C14 H14C 109.5 . . ?
H14A C14 H14C 109.5 . . ?
H14B C14 H14C 109.5 . . ?
O5 C13A C14A 109.1(8) . . ?
O5 C13A H13C 109.9 . . ?
C14A C13A H13C 109.9 . . ?
O5 C13A H13D 109.9 . . ?
C14A C13A H13D 109.9 . . ?
H13C C13A H13D 108.3 . . ?
C13A C14A H14D 109.5 . . ?
C13A C14A H14E 109.5 . . ?
H14D C14A H14E 109.5 . . ?
C13A C14A H14F 109.5 . . ?
H14D C14A H14F 109.5 . . ?
H14E C14A H14F 109.5 . . ?

loop_
_geom_bond_atom_site_label_1
_geom_bond_atom_site_label_2
_geom_bond_distance
_geom_bond_site_symmetry_2
_geom_bond_publ_flag
Cu1 O5 2.4658(18) . ?
Cu1 O5 2.4658(18) 2_666 ?
Cu1 N3 1.9469(15) . ?
Cu1 N3 1.9469(15) 2_666 ?
Cu1 O1 1.9707(12) 2_666 ?
Cu1 O1 1.9707(12) . ?
O1 C7 1.253(2) . ?
N1 C2 1.397(3) . ?
N1 H1A 0.9099 . ?
N1 H1B 0.9097 . ?
N2 C7 1.326(2) . ?
N2 C1 1.422(3) . ?
N2 H2A 0.9098 . ?
N3 C9 1.330(2) . ?
N3 N4 1.354(2) . ?
N4 C11 1.333(2) . ?
N4 H4A 0.9099 . ?
C1 C6 1.385(3) . ?
C1 C2 1.396(3) . ?
C2 C3 1.399(3) . ?
C3 C4 1.358(4) . ?
C3 H3 0.9400 . ?
C4 C5 1.377(4) . ?
C4 H4 0.9400 . ?
C5 C6 1.363(4) . ?
C5 H5 0.9400 . ?
C6 H6 0.9400 . ?
C7 C8 1.497(3) . ?
C8 C9 1.507(3) . ?
C8 H8A 0.9800 . ?
C8 H8B 0.9800 . ?
C9 C10 1.383(3) . ?
C10 C11 1.372(3) . ?
C10 H10 0.9400 . ?
C11 C12 1.496(3) . ?
C12 H12A 0.9700 . ?
C12 H12B 0.9700 . ?
C12 H12C 0.9700 . ?
O2 N5A 1.261(3) . ?
O2 N5 1.261(2) . ?
O3 N5 1.239(7) . ?
O4 N5 1.236(7) . ?
O3A N5A 1.200(17) . ?
O4A N5A 1.197(16) . ?
O5 C13A 1.421(4) . ?
O5 C13 1.423(4) . ?
O5 H5A 0.8700 . ?
C13 C14 1.408(7) . ?
C13 H13A 0.9800 . ?
C13 H13B 0.9800 . ?
C14 H14A 0.9700 . ?
C14 H14B 0.9700 . ?
C14 H14C 0.9700 . ?
C13A C14A 1.438(13) . ?
C13A H13C 0.9800 . ?
C13A H13D 0.9800 . ?
C14A H14D 0.9700 . ?
C14A H14E 0.9700 . ?
C14A H14F 0.9700 . ?

loop_
_geom_hbond_atom_site_label_D
_geom_hbond_atom_site_label_H
_geom_hbond_atom_site_label_A
_geom_hbond_distance_DH
_geom_hbond_distance_HA
_geom_hbond_distance_DA
_geom_hbond_angle_DHA
_geom_hbond_site_symmetry_A
_geom_hbond_publ_flag
N1 H1A O2 0.91 2.17 3.062(3) 166 2_676 yes
N1 H1B O3 0.91 2.12 3.028(6) 173 1_455 yes
N2 H2A O2 0.91 1.96 2.857(2) 167 . yes
N4 H4A N1 0.91 2.05 2.958(2) 173 2_666 yes
C5 H5 O4 0.94 2.54 3.431(8) 158 2_677 y
C10 H10 O4 0.94 2.39 3.329(4) 173 2_776 yes
C12 H12B O3 0.97 2.46 3.388(6) 161 2_766 yes
O5 H5A O2 0.87 2.17 2.898(2) 141 1_545 yes
O5 H5A O4 0.87 2.45 3.262(5) 156 1_545 yes

loop_
_geom_torsion_atom_site_label_1
_geom_torsion_atom_site_label_2
_geom_torsion_atom_site_label_3
_geom_torsion_atom_site_label_4
_geom_torsion
_geom_torsion_site_symmetry_1
_geom_torsion_site_symmetry_2
_geom_torsion_site_symmetry_3
_geom_torsion_site_symmetry_4
_geom_torsion_publ_flag
C9 N3 N4 C11 0.5(2) . . . . ?
Cu1 N3 N4 C11 -174.73(14) . . . . ?
C7 N2 C1 C6 124.2(2) . . . . ?
C7 N2 C1 C2 -60.7(3) . . . . ?
C6 C1 C2 N1 179.9(2) . . . . ?
N2 C1 C2 N1 5.0(3) . . . . ?
C6 C1 C2 C3 -1.7(3) . . . . ?
N2 C1 C2 C3 -176.7(2) . . . . ?
C1 C2 C3 C4 0.6(4) . . . . ?
N1 C2 C3 C4 179.1(3) . . . . ?
C2 C3 C4 C5 1.0(5) . . . . ?
C3 C4 C5 C6 -1.5(5) . . . . ?
C4 C5 C6 C1 0.4(5) . . . . ?
C2 C1 C6 C5 1.2(4) . . . . ?
N2 C1 C6 C5 176.4(2) . . . . ?
Cu1 O1 C7 N2 -176.50(13) . . . . ?
Cu1 O1 C7 C8 6.7(3) . . . . ?
C1 N2 C7 O1 3.9(3) . . . . ?
C1 N2 C7 C8 -179.06(18) . . . . ?
O1 C7 C8 C9 -38.0(3) . . . . ?
N2 C7 C8 C9 145.08(18) . . . . ?
N4 N3 C9 C10 -0.5(2) . . . . ?
Cu1 N3 C9 C10 174.70(14) . . . . ?
N4 N3 C9 C8 176.37(18) . . . . ?
Cu1 N3 C9 C8 -8.5(3) . . . . ?
C7 C8 C9 N3 38.5(3) . . . . ?
C7 C8 C9 C10 -145.3(2) . . . . ?
N3 C9 C10 C11 0.2(2) . . . . ?
C8 C9 C10 C11 -176.3(2) . . . . ?
N3 N4 C11 C10 -0.4(2) . . . . ?
N3 N4 C11 C12 -178.4(2) . . . . ?
C9 C10 C11 N4 0.1(2) . . . . ?
C9 C10 C11 C12 177.9(2) . . . . ?
